data_4313349
loop_
_publ_author_name
'Hisashi Konaka'
'Liang Ping Wu'
'Megumu Munakata'
'Takayoshi Kuroda-Sowa'
'Masahiko Maekawa'
'Yusaku Suenaga'

_publ_section_title
;
 Syntheses and Structures of Photochromic Silver(I) Coordination Polymers
 with cis-1,2-Dicyano-1,2-bis(2,4,5-trimethyl-3-thienyl)ethene
;
_journal_name_full 'Inorganic Chemistry'
_journal_page_first 1928
_journal_page_last 1934
_journal_paper_doi 10.1021/ic020525n
_journal_volume 42
_journal_year 2003
_chemical_formula_moiety 'C28 H18 Ag2 F18 N2 O4 S2 '
_chemical_formula_sum 'C28 H18 Ag2 F18 N2 O4 S2'
_chemical_formula_weight 1068.29
_space_group_IT_number 15
_symmetry_cell_setting monoclinic
_symmetry_Int_Tables_number 15
_symmetry_space_group_name_Hall '-C 2yc'
_symmetry_space_group_name_H-M 'C 1 2/c 1'
_cell_angle_alpha 90
_cell_angle_beta 104.5283(9)
_cell_angle_gamma 90
_cell_formula_units_Z 4
_cell_length_a 27.695(3)
_cell_length_b 10.684(2)
_cell_length_c 12.1666(4)
_cell_measurement_reflns_used 4137
_cell_measurement_temperature 200.2
_cell_measurement_theta_max 27.5
_cell_measurement_theta_min 4.1
_cell_volume 3484.9(8)
_computing_cell_refinement D*TREK
_computing_data_collection D*TREK
_computing_data_reduction 'teXsan Ver. 1.11'
_computing_publication_material 'teXsan Ver. 1.11'
_computing_structure_refinement SHELXL97
_computing_structure_solution SIR97
_diffrn_measured_fraction_theta_full 1.00
_diffrn_measured_fraction_theta_max 1.00
_diffrn_measurement_device_type 'Quantum CCD/Rigaku AFC7'
_diffrn_measurement_method \w
_diffrn_radiation_type 'Mo K\a'
_diffrn_radiation_wavelength 0.7107
_diffrn_reflns_av_R_equivalents 0.000
_diffrn_reflns_limit_h_max 35
_diffrn_reflns_limit_h_min 12
_diffrn_reflns_limit_k_max 13
_diffrn_reflns_limit_k_min 0
_diffrn_reflns_limit_l_max 15
_diffrn_reflns_limit_l_min -15
_diffrn_reflns_number 4137
_diffrn_reflns_theta_full 27.49
_diffrn_reflns_theta_max 27.49
_diffrn_reflns_theta_min 4.11
_exptl_absorpt_coefficient_mu 1.376
_exptl_absorpt_correction_T_max 0.934
_exptl_absorpt_correction_T_min 0.848
_exptl_absorpt_correction_type multi-scan
_exptl_absorpt_process_details '(Jacobson, 1998)'
_exptl_crystal_colour yellow
_exptl_crystal_density_diffrn 2.036
_exptl_crystal_density_method 'not measured'
_exptl_crystal_description needle
_exptl_crystal_F_000 2080.0
_exptl_crystal_size_max 0.450
_exptl_crystal_size_mid 0.100
_exptl_crystal_size_min 0.050
_refine_diff_density_max 0.83
_refine_diff_density_min -0.84
_refine_ls_extinction_coef 0.0000
_refine_ls_extinction_expression Fc^*^=kFc[1+0.001xFc^2^\l^3^/sin(2\q)]^-1/4^
_refine_ls_extinction_method SHELXL
_refine_ls_goodness_of_fit_ref 1.069
_refine_ls_hydrogen_treatment refxyz
_refine_ls_number_parameters 317
_refine_ls_number_reflns 3518
_refine_ls_R_factor_gt 0.0365
_refine_ls_shift/su_max 0.0000
_refine_ls_structure_factor_coef Fsqd
_refine_ls_weighting_details 'w = 1/[\s^2^(Fo^2^) + (0.0341P)^2^+19.4878P] where P=(Fo^2^+2Fc^2^)/3'
_refine_ls_weighting_scheme calc
_refine_ls_wR_factor_ref 0.0890
_reflns_number_gt 3518
_reflns_number_total 3938
_reflns_threshold_expression >2.0sigma(I)
_cod_data_source_file ic020525n_5.cif
_cod_data_source_block '[Ag2(cis-dbe)(C4F9COO)2]_(5)'
_cod_original_cell_volume 3484.9(6)
_cod_original_sg_symbol_Hall '-C 2yc '
_cod_original_sg_symbol_H-M 'C 2/c '
_cod_original_formula_sum 'C28 H18 Ag2 F18 N2 O4 S2 '
_cod_database_code 4313349

loop_
_symmetry_equiv_pos_as_xyz
x,y,z
-x,y,1/2-z
-x,-y,-z
x,-y,1/2+z
1/2+x,1/2+y,z
1/2-x,1/2+y,1/2-z
1/2-x,1/2-y,-z
1/2+x,1/2-y,1/2+z

loop_
_atom_site_label
_atom_site_type_symbol
_atom_site_fract_x
_atom_site_fract_y
_atom_site_fract_z
_atom_site_U_iso_or_equiv
_atom_site_adp_type
_atom_site_occupancy
_atom_site_calc_flag
_atom_site_refinement_flags
_atom_site_disorder_assembly
_atom_site_disorder_group
Ag(1) Ag 0.02894(1) -0.45774(2) 0.41367(2) 0.0298(1) Uani 1.00 d . . .
S(1) S 0.04823(3) -0.20374(7) 0.48465(6) 0.0277(2) Uani 1.00 d . . .
F(1) F -0.12860(8) -0.4585(3) 0.1230(2) 0.0486(6) Uani 1.00 d . . .
F(2) F -0.1485(1) -0.6162(3) 0.2106(3) 0.0733(9) Uani 1.00 d . . .
F(3) F -0.21587(9) -0.4303(4) 0.1578(2) 0.079(1) Uani 1.00 d . . .
F(4) F -0.1931(1) -0.5056(4) 0.3457(4) 0.101(1) Uani 1.00 d . . .
F(5) F -0.1432(1) -0.3121(4) 0.4094(4) 0.102(1) Uani 1.00 d . . .
F(6) F -0.1475(1) -0.2542(3) 0.2259(3) 0.0781(9) Uani 1.00 d . . .
F(7) F -0.2106(2) -0.1369(6) 0.3400(6) 0.159(3) Uani 1.00 d . . .
F(8) F -0.2409(3) -0.2045(6) 0.1779(8) 0.118(3) Uani 0.59 d P . .
F(9) F -0.2600(2) -0.3019(7) 0.3060(5) 0.158(3) Uani 1.00 d . . .
F(10) F -0.2288(4) -0.285(1) 0.4615(8) 0.120(4) Uani 0.41 d P . .
O(1) O -0.04804(8) -0.4354(2) 0.2890(2) 0.0316(5) Uani 1.00 d . . .
O(2) O -0.08411(9) -0.5410(2) 0.4069(2) 0.0357(5) Uani 1.00 d . . .
N(1) N 0.0479(1) 0.3227(3) 0.3814(3) 0.0353(6) Uani 1.00 d . . .
C(1) C 0.0108(1) -0.0974(3) 0.3968(2) 0.0230(6) Uani 1.00 d . . .
C(2) C 0.0397(1) -0.0051(3) 0.3675(2) 0.0219(6) Uani 1.00 d . . .
C(3) C 0.0927(1) -0.0227(3) 0.4141(3) 0.0254(6) Uani 1.00 d . . .
C(4) C 0.1028(1) -0.1275(3) 0.4791(3) 0.0285(6) Uani 1.00 d . . .
C(5) C 0.0184(1) 0.1046(3) 0.2994(2) 0.0217(6) Uani 1.00 d . . .
C(6) C 0.0361(1) 0.2258(3) 0.3446(3) 0.0248(6) Uani 1.00 d . . .
C(7) C -0.0443(1) -0.1156(3) 0.3659(3) 0.0274(6) Uani 1.00 d . . .
C(8) C 0.1317(1) 0.0611(4) 0.3882(4) 0.0374(8) Uani 1.00 d . . .
C(9) C 0.1519(2) -0.1794(4) 0.5439(4) 0.0416(9) Uani 1.00 d . . .
C(10) C -0.0830(1) -0.4895(3) 0.3171(3) 0.0256(6) Uani 1.00 d . . .
C(11) C -0.1333(1) -0.4959(4) 0.2244(3) 0.0321(7) Uani 1.00 d . . .
C(12) C -0.1798(2) -0.4439(7) 0.2526(6) 0.030(1) Uani 0.59 d P . .
C(13) C -0.1730(2) -0.3062(7) 0.2938(7) 0.041(1) Uani 0.59 d P . .
C(14) C -0.2196(3) -0.226(1) 0.289(1) 0.078(3) Uani 0.59 d P . .
C(15) C -0.1706(3) -0.382(1) 0.2417(8) 0.036(2) Uani 0.41 d P . .
C(16) C -0.1836(4) -0.371(1) 0.3533(9) 0.049(3) Uani 0.41 d P . .
C(17) C -0.2266(5) -0.284(1) 0.364(1) 0.056(3) Uani 0.41 d P . .
H(1) H -0.062(2) -0.039(5) 0.362(4) 0.0501 Uiso 1.00 calc . . .
H(2) H -0.054(2) -0.163(4) 0.296(4) 0.0501 Uiso 1.00 calc . . .
H(3) H -0.055(2) -0.166(4) 0.425(4) 0.0501 Uiso 1.00 calc . . .
H(4) H 0.135(2) 0.130(5) 0.427(4) 0.0501 Uiso 1.00 calc . . .
H(5) H 0.162(2) 0.026(4) 0.413(4) 0.0501 Uiso 1.00 calc . . .
H(6) H 0.127(2) 0.082(5) 0.316(4) 0.0501 Uiso 1.00 calc . . .
H(7) H 0.166(2) -0.135(5) 0.603(4) 0.0501 Uiso 1.00 calc . . .
H(8) H 0.152(2) -0.260(5) 0.558(4) 0.0501 Uiso 1.00 calc . . .
H(9) H 0.179(2) -0.156(4) 0.501(4) 0.0501 Uiso 1.00 calc . . .

loop_
_atom_site_aniso_label
_atom_site_aniso_U_11
_atom_site_aniso_U_22
_atom_site_aniso_U_33
_atom_site_aniso_U_12
_atom_site_aniso_U_13
_atom_site_aniso_U_23
Ag(1) 0.0267(2) 0.0317(2) 0.0273(2) 0.00087(9) -0.00018(9) -0.0037(1)
S(1) 0.0361(4) 0.0198(3) 0.0247(4) 0.0012(3) 0.0026(3) 0.0034(3)
F(1) 0.035(1) 0.082(2) 0.026(1) 0.004(1) 0.0018(9) 0.010(1)
F(2) 0.071(2) 0.061(2) 0.066(2) -0.034(1) -0.024(1) 0.004(1)
F(3) 0.027(1) 0.152(3) 0.047(1) 0.022(2) -0.010(1) -0.014(2)
F(4) 0.049(2) 0.081(2) 0.165(4) -0.016(2) 0.013(2) 0.048(3)
F(5) 0.060(2) 0.100(3) 0.120(3) 0.021(2) -0.027(2) -0.075(2)
F(6) 0.074(2) 0.061(2) 0.095(2) -0.002(2) 0.015(2) 0.011(2)
F(7) 0.118(4) 0.143(5) 0.180(5) 0.079(4) -0.029(4) -0.063(4)
F(8) 0.080(4) 0.081(4) 0.156(7) 0.037(4) -0.041(5) -0.025(4)
F(9) 0.114(4) 0.236(7) 0.136(4) 0.091(5) 0.052(4) -0.023(5)
F(10) 0.084(6) 0.21(1) 0.067(6) -0.001(7) 0.016(5) -0.020(7)
O(1) 0.022(1) 0.040(1) 0.031(1) -0.0022(9) 0.0024(9) -0.0030(10)
O(2) 0.033(1) 0.038(1) 0.030(1) -0.003(1) -0.0028(10) 0.008(1)
N(1) 0.043(2) 0.024(1) 0.034(1) -0.007(1) 0.001(1) -0.001(1)
C(1) 0.031(1) 0.019(1) 0.018(1) -0.001(1) 0.004(1) -0.003(1)
C(2) 0.028(1) 0.019(1) 0.017(1) 0.000(1) 0.003(1) -0.002(1)
C(3) 0.028(1) 0.024(1) 0.022(1) 0.000(1) 0.003(1) -0.003(1)
C(4) 0.031(2) 0.027(2) 0.024(1) 0.004(1) 0.001(1) -0.003(1)
C(5) 0.025(1) 0.018(1) 0.022(1) -0.002(1) 0.006(1) 0.000(1)
C(6) 0.027(1) 0.024(1) 0.022(1) -0.001(1) 0.003(1) 0.003(1)
C(7) 0.030(2) 0.027(2) 0.025(1) -0.005(1) 0.006(1) 0.002(1)
C(8) 0.029(2) 0.038(2) 0.043(2) -0.004(1) 0.005(2) 0.005(2)
C(9) 0.037(2) 0.040(2) 0.040(2) 0.008(2) -0.005(2) 0.002(2)
C(10) 0.024(1) 0.022(1) 0.028(1) 0.004(1) 0.000(1) -0.003(1)
C(11) 0.026(2) 0.041(2) 0.027(2) -0.002(1) 0.001(1) -0.002(1)
C(12) 0.019(3) 0.033(3) 0.033(3) -0.010(3) 0.001(2) 0.000(3)
C(13) 0.030(3) 0.040(3) 0.046(4) 0.005(3) -0.005(3) -0.011(3)
C(14) 0.031(4) 0.063(6) 0.120(10) 0.006(4) -0.020(5) -0.023(7)
C(15) 0.017(4) 0.054(7) 0.031(5) 0.001(4) -0.002(3) 0.002(5)
C(16) 0.038(5) 0.069(7) 0.039(5) 0.006(5) 0.008(4) -0.016(5)
C(17) 0.051(7) 0.065(8) 0.044(6) 0.026(6) -0.003(5) -0.018(6)

loop_
_atom_type_symbol
_atom_type_description
_atom_type_scat_dispersion_real
_atom_type_scat_dispersion_imag
_atom_type_scat_source
Ag Ag -0.897 1.101
;International Tables for Crystallography
(1992, Vol. C, Tables 4.2.6.8 and 6.1.1.4)
;
S S 0.125 0.123
;International Tables for Crystallography
(1992, Vol. C, Tables 4.2.6.8 and 6.1.1.4)
;
F F 0.017 0.010
;International Tables for Crystallography
(1992, Vol. C, Tables 4.2.6.8 and 6.1.1.4)
;
O O 0.011 0.006
;International Tables for Crystallography
(1992, Vol. C, Tables 4.2.6.8 and 6.1.1.4)
;
N N 0.006 0.003
;International Tables for Crystallography
(1992, Vol. C, Tables 4.2.6.8 and 6.1.1.4)
;
C C 0.003 0.002
;International Tables for Crystallography
(1992, Vol. C, Tables 4.2.6.8 and 6.1.1.4)
;
H H 0.000 0.000
;International Tables for Crystallography
(1992, Vol. C, Table 6.1.1.4)
;

loop_
_geom_angle_atom_site_label_1
_geom_angle_atom_site_label_2
_geom_angle_atom_site_label_3
_geom_angle
_geom_angle_site_symmetry_1
_geom_angle_site_symmetry_2
_geom_angle_site_symmetry_3
_geom_angle_publ_flag
S(1) Ag(1) O(1) 99.97(6) . . . yes
S(1) Ag(1) O(2) 72.14(6) . . 3_546 yes
O(1) Ag(1) O(2) 154.28(9) . . 3_546 yes
Ag(1) S(1) C(1) 113.72(10) . . . yes
Ag(1) S(1) C(4) 122.3(1) . . . yes
C(1) S(1) C(4) 93.5(2) . . . yes
C(12) F(3) C(15) 29.4(6) . . . yes
C(12) F(4) C(16) 61.3(6) . . . yes
C(13) F(5) C(16) 46.4(6) . . . yes
C(13) F(6) C(15) 41.6(5) . . . yes
C(14) F(7) C(17) 43.3(9) . . . yes
C(14) F(9) C(17) 52(1) . . . yes
Ag(1) O(1) C(10) 115.2(2) . . . yes
Ag(1) O(2) C(10) 132.7(2) 3_546 . . yes
S(1) C(1) C(2) 109.7(2) . . . yes
S(1) C(1) C(7) 119.4(2) . . . yes
C(2) C(1) C(7) 130.9(3) . . . yes
C(1) C(2) C(3) 113.9(3) . . . yes
C(1) C(2) C(5) 122.8(3) . . . yes
C(3) C(2) C(5) 123.2(3) . . . yes
C(2) C(3) C(4) 112.0(3) . . . yes
C(2) C(3) C(8) 123.7(3) . . . yes
C(4) C(3) C(8) 124.2(3) . . . yes
S(1) C(4) C(3) 110.9(2) . . . yes
S(1) C(4) C(9) 119.4(3) . . . yes
C(3) C(4) C(9) 129.7(3) . . . yes
C(2) C(5) C(5) 126.9(1) . . 2_555 yes
C(2) C(5) C(6) 116.8(2) . . . yes
C(5) C(5) C(6) 116.2(2) 2_555 . . yes
N(1) C(6) C(5) 176.6(4) . . . yes
O(1) C(10) O(2) 130.2(3) . . . yes
O(1) C(10) C(11) 115.9(3) . . . yes
O(2) C(10) C(11) 113.9(3) . . . yes
F(1) C(11) F(2) 105.6(3) . . . yes
F(1) C(11) C(10) 112.2(3) . . . yes
F(1) C(11) C(12) 112.6(4) . . . yes
F(1) C(11) C(15) 96.1(4) . . . yes
F(2) C(11) C(10) 109.1(3) . . . yes
F(2) C(11) C(12) 97.0(4) . . . yes
F(2) C(11) C(15) 122.5(5) . . . yes
C(10) C(11) C(12) 118.4(3) . . . yes
C(10) C(11) C(15) 110.5(4) . . . yes
C(12) C(11) C(15) 26.5(5) . . . yes
F(3) C(12) F(4) 116.6(5) . . . yes
F(3) C(12) C(11) 109.8(5) . . . yes
F(3) C(12) C(13) 100.4(5) . . . yes
F(3) C(12) C(15) 88.0(9) . . . yes
F(3) C(12) C(16) 117.8(6) . . . yes
F(4) C(12) C(11) 114.2(5) . . . yes
F(4) C(12) C(13) 102.5(6) . . . yes
F(4) C(12) C(15) 136(1) . . . yes
F(4) C(12) C(16) 60.2(6) . . . yes
C(11) C(12) C(13) 112.3(5) . . . yes
C(11) C(12) C(15) 86(1) . . . yes
C(11) C(12) C(16) 128.4(6) . . . yes
C(13) C(12) C(15) 35.1(10) . . . yes
C(13) C(12) C(16) 42.3(6) . . . yes
C(15) C(12) C(16) 76(1) . . . yes
F(5) C(13) F(6) 111.1(5) . . . yes
F(5) C(13) C(12) 105.5(5) . . . yes
F(5) C(13) C(14) 109.2(8) . . . yes
F(5) C(13) C(15) 117.0(8) . . . yes
F(5) C(13) C(16) 60.6(6) . . . yes
F(6) C(13) C(12) 103.6(6) . . . yes
F(6) C(13) C(14) 108.3(7) . . . yes
F(6) C(13) C(15) 79.6(9) . . . yes
F(6) C(13) C(16) 160.9(9) . . . yes
C(12) C(13) C(14) 119.0(6) . . . yes
C(12) C(13) C(15) 24.1(7) . . . yes
C(12) C(13) C(16) 65.4(8) . . . yes
C(14) C(13) C(15) 126.4(8) . . . yes
C(14) C(13) C(16) 90.8(9) . . . yes
C(15) C(13) C(16) 89(1) . . . yes
F(7) C(14) F(8) 112.8(10) . . . yes
F(7) C(14) F(9) 117(1) . . . yes
F(7) C(14) C(13) 112.6(7) . . . yes
F(7) C(14) C(17) 94(1) . . . yes
F(8) C(14) F(9) 94.4(7) . . . yes
F(8) C(14) C(13) 106(1) . . . yes
F(8) C(14) C(17) 139(1) . . . yes
F(9) C(14) C(13) 110.8(8) . . . yes
F(9) C(14) C(17) 45.0(8) . . . yes
C(13) C(14) C(17) 88(1) . . . yes
F(3) C(15) F(6) 121.8(7) . . . yes
F(3) C(15) C(11) 95.7(7) . . . yes
F(3) C(15) C(12) 62.6(8) . . . yes
F(3) C(15) C(13) 120.9(9) . . . yes
F(3) C(15) C(16) 107.0(8) . . . yes
F(6) C(15) C(11) 110.4(6) . . . yes
F(6) C(15) C(12) 175(1) . . . yes
F(6) C(15) C(13) 58.8(8) . . . yes
F(6) C(15) C(16) 104.4(9) . . . yes
C(11) C(15) C(12) 67(1) . . . yes
C(11) C(15) C(13) 142.5(8) . . . yes
C(11) C(15) C(16) 118.4(9) . . . yes
C(12) C(15) C(13) 120(1) . . . yes
C(12) C(15) C(16) 74(1) . . . yes
C(13) C(15) C(16) 47.0(8) . . . yes
F(4) C(16) F(5) 128.3(8) . . . yes
F(4) C(16) C(12) 58.5(6) . . . yes
F(4) C(16) C(13) 130(1) . . . yes
F(4) C(16) C(15) 87.0(9) . . . yes
F(4) C(16) C(17) 117.9(9) . . . yes
F(5) C(16) C(12) 117.0(9) . . . yes
F(5) C(16) C(13) 72.9(8) . . . yes
F(5) C(16) C(15) 98.0(8) . . . yes
F(5) C(16) C(17) 104.2(10) . . . yes
C(12) C(16) C(13) 72.4(8) . . . yes
C(12) C(16) C(15) 28.7(6) . . . yes
C(12) C(16) C(17) 127.0(8) . . . yes
C(13) C(16) C(15) 43.9(8) . . . yes
C(13) C(16) C(17) 90(1) . . . yes
C(15) C(16) C(17) 119.2(9) . . . yes
F(7) C(17) F(9) 106(1) . . . yes
F(7) C(17) F(10) 104(1) . . . yes
F(7) C(17) C(14) 42.0(8) . . . yes
F(7) C(17) C(16) 107(1) . . . yes
F(9) C(17) F(10) 114(1) . . . yes
F(9) C(17) C(14) 82(1) . . . yes
F(9) C(17) C(16) 114(1) . . . yes
F(10) C(17) C(14) 146(1) . . . yes
F(10) C(17) C(16) 107(1) . . . yes
C(14) C(17) C(16) 88(1) . . . yes
C(1) C(7) H(1) 113(3) . . . no
C(1) C(7) H(2) 109(3) . . . no
C(1) C(7) H(3) 111(3) . . . no
H(1) C(7) H(2) 112(4) . . . no
H(1) C(7) H(3) 105(4) . . . no
H(2) C(7) H(3) 106(4) . . . no
C(3) C(8) H(4) 112(4) . . . no
C(3) C(8) H(5) 110(3) . . . no
C(3) C(8) H(6) 115(4) . . . no
H(4) C(8) H(5) 102(5) . . . no
H(4) C(8) H(6) 107(5) . . . no
H(5) C(8) H(6) 109(5) . . . no
C(4) C(9) H(7) 113(4) . . . no
C(4) C(9) H(8) 115(4) . . . no
C(4) C(9) H(9) 109(3) . . . no
H(7) C(9) H(8) 113(5) . . . no
H(7) C(9) H(9) 93(4) . . . no
H(8) C(9) H(9) 111(4) . . . no

loop_
_geom_bond_atom_site_label_1
_geom_bond_atom_site_label_2
_geom_bond_distance
_geom_bond_site_symmetry_1
_geom_bond_site_symmetry_2
_geom_bond_publ_flag
Ag(1) S(1) 2.8573(8) . . yes
Ag(1) O(1) 2.298(2) . . yes
Ag(1) O(2) 2.330(2) . 3_546 yes
S(1) C(1) 1.719(3) . . yes
S(1) C(4) 1.733(4) . . yes
F(1) C(11) 1.334(4) . . yes
F(2) C(11) 1.349(5) . . yes
F(3) C(12) 1.331(6) . . yes
F(3) C(15) 1.498(10) . . yes
F(4) C(12) 1.436(9) . . yes
F(4) C(16) 1.46(1) . . yes
F(5) C(13) 1.443(8) . . yes
F(5) C(16) 1.32(1) . . yes
F(6) C(13) 1.335(9) . . yes
F(6) C(15) 1.54(1) . . yes
F(7) C(14) 1.13(1) . . yes
F(7) C(17) 1.68(2) . . yes
F(8) C(14) 1.35(2) . . yes
F(9) C(14) 1.44(1) . . yes
F(9) C(17) 1.03(1) . . yes
F(10) C(17) 1.21(2) . . yes
O(1) C(10) 1.246(4) . . yes
O(2) C(10) 1.231(4) . . yes
N(1) C(6) 1.143(4) . . yes
C(1) C(2) 1.372(4) . . yes
C(1) C(7) 1.491(5) . . yes
C(2) C(3) 1.449(4) . . yes
C(2) C(5) 1.471(4) . . yes
C(3) C(4) 1.359(4) . . yes
C(3) C(8) 1.495(6) . . yes
C(4) C(9) 1.498(5) . . yes
C(5) C(5) 1.367(5) . 2_555 yes
C(5) C(6) 1.443(4) . . yes
C(10) C(11) 1.559(4) . . yes
C(11) C(12) 1.519(8) . . yes
C(11) C(15) 1.65(1) . . yes
C(12) C(13) 1.55(1) . . yes
C(12) C(15) 0.74(2) . . yes
C(12) C(16) 1.48(1) . . yes
C(13) C(14) 1.54(1) . . yes
C(13) C(15) 1.04(1) . . yes
C(13) C(16) 1.09(1) . . yes
C(14) C(17) 1.16(2) . . yes
C(15) C(16) 1.50(2) . . yes
C(16) C(17) 1.54(2) . . yes
C(7) H(1) 0.95(5) . . no
C(7) H(2) 0.97(5) . . no
C(7) H(3) 1.00(5) . . no
C(8) H(4) 0.87(5) . . no
C(8) H(5) 0.90(5) . . no
C(8) H(6) 0.88(5) . . no
C(9) H(7) 0.87(5) . . no
C(9) H(8) 0.88(5) . . no
C(9) H(9) 1.05(5) . . no

loop_
_geom_contact_atom_site_label_1
_geom_contact_atom_site_label_2
_geom_contact_distance
_geom_contact_site_symmetry_1
_geom_contact_site_symmetry_2
_geom_contact_publ_flag
Ag(1) S(1) 2.8573(8) . . ?
Ag(1) C(6) 3.501(3) . 1_545 ?
S(1) C(6) 3.502(4) . 3_556 ?
F(1) O(2) 3.172(4) . 4_544 ?
F(1) N(1) 3.244(4) . 2_545 ?
F(1) F(4) 3.421(5) . 4_544 ?
F(1) F(5) 3.521(5) . 4_544 ?
F(2) F(9) 3.185(7) . 6_445 ?
F(2) N(1) 3.318(5) . 2_545 ?
F(2) F(10) 3.44(1) . 4_544 ?
F(3) F(7) 3.007(7) . 6_445 ?
F(4) F(8) 2.770(8) . 6_445 ?
F(4) F(7) 3.340(7) . 6_445 ?
F(4) C(14) 3.48(1) . 6_445 ?
F(5) N(1) 3.177(4) . 3_556 ?
F(5) C(8) 3.600(6) . 3_556 ?
F(7) F(10) 3.37(1) . 7_446 ?
F(7) C(8) 3.569(7) . 3_556 ?
F(8) C(9) 3.252(8) . 8_444 ?
F(9) F(10) 3.07(1) . 7_446 ?
F(9) C(9) 3.500(7) . 8_444 ?
F(10) C(17) 2.81(2) . 7_446 ?
O(1) N(1) 3.314(4) . 2_545 ?
O(2) N(1) 3.433(4) . 3_556 ?
N(1) C(10) 3.462(5) . 2_565 ?
N(1) C(11) 3.541(5) . 2_565 ?
C(1) C(1) 3.427(6) . 3_556 ?
C(2) C(7) 3.463(4) . 3_556 ?
C(3) C(7) 3.598(5) . 3_556 ?
Ag(1) Ag(1) 3.0802(6) . 3_546 ?
